data_7240076
loop_
_publ_author_name
'Benjamin, Helen'
'Richardson, Jonathan G.'
'Moggach, Stephen A.'
'Afanasjevs, Sergejs'
'Warren, Lisette'
'Warren, Mark R.'
'Allan, David R.'
'Morrison, Carole A.'
'Kamenev, Konstantin V.'
'Robertson, Neil'

_publ_section_title
;
 Pressure-induced non-innocence in bis(1,2-dionedioximato)Pt(ii)
 complexes: an experimental and theoretical study of their insulator-metal
 transitions.
;
_journal_issue 12
_journal_name_full 'Physical chemistry chemical physics : PCCP'
_journal_page_first 6677
_journal_page_last 6689
_journal_paper_doi 10.1039/c9cp06749c
_journal_volume 22
_journal_year 2020
_chemical_formula_moiety 'C12 H10 N4 O4 Pt1'
_chemical_formula_sum 'C12 H10 N4 O4 Pt'
_chemical_formula_weight 469.33
_space_group_IT_number 72
_space_group_name_Hall '-I 2 2c'
_space_group_name_H-M_alt 'I b a m'
_symmetry_cell_setting orthorhombic
_symmetry_space_group_name_Hall '-I 2 2c'
_symmetry_space_group_name_H-M 'I b a m'
_atom_sites_solution_hydrogens difmap
_atom_sites_solution_primary direct
_audit_creation_date 2019-12-09
_audit_creation_method CRYSTALS_ver_14.61_build_6720
_audit_update_record
;
2019-12-10 deposited with the CCDC.	2020-03-05 downloaded from the CCDC.
;
_cell_angle_alpha 90
_cell_angle_beta 90
_cell_angle_gamma 90
_cell_formula_units_Z 4
_cell_length_a 9.5883(9)
_cell_length_b 20.186(15)
_cell_length_c 5.8532(9)
_cell_measurement_reflns_used 611
_cell_measurement_temperature 293
_cell_measurement_theta_max 18
_cell_measurement_theta_min 2
_cell_volume 1132.9(9)
_computing_cell_refinement 'USER DEFINED CELL REFINEMENT'
_computing_data_collection 'USER DEFINED DATA COLLECTION'
_computing_data_reduction
; 
 CrysAlisPro (Rigaku Oxford Diffraction, 2017) 
;
_computing_molecular_graphics 'CAMERON (Watkin et al., 1996)'
_computing_publication_material 'CRYSTALS (Betteridge et al., 2003)'
_computing_structure_refinement 'CRYSTALS (Betteridge et al., 2003)'
_computing_structure_solution 'SIR92 (Altomare et al., 1994)'
_diffrn_ambient_pressure 1980000
_diffrn_ambient_temperature 293
_diffrn_measured_fraction_theta_full 0.300
_diffrn_measured_fraction_theta_max 0.282
_diffrn_measurement_device Area
_diffrn_measurement_device_type Synchrotron
_diffrn_measurement_method \w
_diffrn_radiation_monochromator 'focussing mirrors'
_diffrn_radiation_type synchrotron
_diffrn_radiation_wavelength 0.48590
_diffrn_reflns_av_R_equivalents 0.056
_diffrn_reflns_limit_h_max 11
_diffrn_reflns_limit_h_min -11
_diffrn_reflns_limit_k_max 12
_diffrn_reflns_limit_k_min -12
_diffrn_reflns_limit_l_max 6
_diffrn_reflns_limit_l_min -6
_diffrn_reflns_number 1149
_diffrn_reflns_theta_full 13.239
_diffrn_reflns_theta_max 17.652
_diffrn_reflns_theta_min 1.607
_diffrn_standards_number 0
_exptl_absorpt_coefficient_mu 12.412
_exptl_absorpt_correction_T_max 0.88
_exptl_absorpt_correction_T_min 0.69
_exptl_absorpt_correction_type multi-scan
_exptl_absorpt_process_details 'DENZO/SCALEPACK (Otwinowski & Minor, 1997)'
_exptl_crystal_colour black
_exptl_crystal_density_diffrn 2.752
_exptl_crystal_density_method 'not measured'
_exptl_crystal_description needle
_exptl_crystal_F_000 880
_exptl_crystal_size_max 0.150
_exptl_crystal_size_mid 0.010
_exptl_crystal_size_min 0.010
_refine_diff_density_max 4.83
_refine_diff_density_min -1.97
_refine_ls_extinction_method None
_refine_ls_goodness_of_fit_ref 1.0492
_refine_ls_hydrogen_treatment constr
_refine_ls_matrix_type full
_refine_ls_number_parameters 70
_refine_ls_number_reflns 178
_refine_ls_number_restraints 102
_refine_ls_R_factor_all 0.0747
_refine_ls_R_factor_gt 0.0747
_refine_ls_shift/su_max 0.0003782
_refine_ls_shift/su_mean 0.0001052
_refine_ls_structure_factor_coef Fsqd
_refine_ls_weighting_details
;
 Method= Modified Sheldrick 
 w=1/[\s^2^(F^2^) + ( 0.20P)^2^ + 0.00P] 
 ,where P=(max(Fo^2^,0) + 2Fc^2^)/3 
;
_refine_ls_weighting_scheme calc
_refine_ls_wR_factor_all 0.1705
_refine_ls_wR_factor_gt 0.1705
_refine_ls_wR_factor_ref 0.1705
_reflns_limit_h_max 11
_reflns_limit_h_min 0
_reflns_limit_k_max 12
_reflns_limit_k_min 0
_reflns_limit_l_max 6
_reflns_limit_l_min 0
_reflns_number_gt 178
_reflns_number_total 182
_reflns_threshold_expression I>2.0\s(I)
_oxford_diffrn_Wilson_B_factor 0.00
_oxford_diffrn_Wilson_scale 0.00
_oxford_refine_ls_r_factor_ref 0.0747
_oxford_refine_ls_scale 0.1619(8)
_oxford_reflns_number_all 178
_oxford_structure_analysis_title 'final in Ibam'
_cod_data_source_file c9cp06749c2.cif
_cod_data_source_block PtBQD_198
_cod_depositor_comments 'Adding full bibliography for 7240068--7240076.cif.'
_cod_original_sg_symbol_Hall '-I 2 2c '
_cod_original_sg_symbol_H-M 'I b a m '
_cod_original_formula_sum 'C12 H10 N4 O4 Pt1'
_cod_database_code 7240076
_oxford_refine_reflns_threshold_expression_ref I>-3.0\s(I)

loop_
_symmetry_equiv_pos_as_xyz
x,y,z
-x,-y,-z
x+1/2,y+1/2,z+1/2
-x+1/2,-y+1/2,-z+1/2
-x+1/2,y+1/2,z
x+1/2,-y+1/2,-z
-x+1,y+1,z+1/2
x+1,-y+1,-z+1/2
x+1/2,-y+1/2,z
-x+1/2,y+1/2,-z
x+1,-y+1,z+1/2
-x+1,y+1,-z+1/2
-x,-y,z
x,y,-z
-x+1/2,-y+1/2,z+1/2
x+1/2,y+1/2,-z+1/2

loop_
_atom_site_label
_atom_site_type_symbol
_atom_site_fract_x
_atom_site_fract_y
_atom_site_fract_z
_atom_site_U_iso_or_equiv
_atom_site_occupancy
_atom_site_adp_type
_atom_site_refinement_flags_posn
_atom_site_refinement_flags_adp
_atom_site_refinement_flags_occupancy
_atom_site_disorder_assembly
_atom_site_disorder_group
_atom_site_attached_hydrogens
Pt1 Pt 0.5000 0.5000 0.5000 0.0371 1.0000 Uani S TU . . . .
C1 C 0.318(2) 0.6913(17) 0.5000 0.0481 1.0000 Uani DS TU . . . .
C4 C 0.3554(16) 0.6231(17) 0.5000 0.0467 1.0000 Uani DS TU . . . .
C5 C 0.2505(15) 0.5723(17) 0.5000 0.0481 1.0000 Uani DS TU . . . .
C8 C 0.1058(16) 0.5914(19) 0.5000 0.0487 1.0000 Uani DS TU . . . .
C9 C 0.077(2) 0.657(2) 0.5000 0.0519 1.0000 Uani DS TU . . . .
C10 C 0.183(3) 0.7063(18) 0.5000 0.0548 1.0000 Uani DS TU . . . .
N2 N 0.4847(17) 0.5992(18) 0.5000 0.0444 1.0000 Uani DS TU . . . .
N6 N 0.2963(17) 0.5102(17) 0.5000 0.0427 1.0000 Uani DS TU . . . .
O3 O 0.5971(19) 0.638(2) 0.5000 0.0466 1.0000 Uani DS TU . . . .
O7 O 0.207(2) 0.4592(17) 0.5000 0.0486 1.0000 Uani DS TU . . . .
H11 H 0.3867 0.7251 0.5000 0.0548 1.0000 Uiso RS . . . . .
H71 H 0.2580 0.4265 0.5000 0.0577 1.0000 Uiso RS . . . . .
H81 H 0.0333 0.5593 0.5000 0.0585 1.0000 Uiso RS . . . . .
H91 H -0.0175 0.6703 0.5000 0.0643 1.0000 Uiso RS . . . . .
H101 H 0.1556 0.7516 0.5000 0.0643 1.0000 Uiso RS . . . . .

loop_
_atom_site_aniso_label
_atom_site_aniso_U_11
_atom_site_aniso_U_22
_atom_site_aniso_U_33
_atom_site_aniso_U_23
_atom_site_aniso_U_13
_atom_site_aniso_U_12
Pt1 0.0232(9) 0.031(4) 0.0569(12) 0.0000 0.0000 -0.002(15)
C1 0.051(11) 0.039(12) 0.054(18) 0.0000 0.0000 0.014(13)
C4 0.039(9) 0.037(11) 0.064(17) 0.0000 0.0000 0.008(11)
C5 0.032(7) 0.044(13) 0.069(16) 0.0000 0.0000 0.008(11)
C8 0.035(8) 0.050(17) 0.061(18) 0.0000 0.0000 0.014(13)
C9 0.047(11) 0.052(18) 0.057(18) 0.0000 0.0000 0.019(14)
C10 0.053(13) 0.045(16) 0.066(19) 0.0000 0.0000 0.019(14)
N2 0.035(9) 0.028(13) 0.070(15) 0.0000 0.0000 0.001(11)
N6 0.021(8) 0.041(12) 0.066(14) 0.0000 0.0000 0.002(11)
O3 0.044(11) 0.032(13) 0.064(18) 0.0000 0.0000 -0.006(12)
O7 0.022(8) 0.047(15) 0.08(2) 0.0000 0.0000 -0.002(10)

loop_
_atom_type_symbol
_atom_type_scat_dispersion_real
_atom_type_scat_dispersion_imag
_atom_type_scat_Cromer_Mann_a1
_atom_type_scat_Cromer_Mann_b1
_atom_type_scat_Cromer_Mann_a2
_atom_type_scat_Cromer_Mann_b2
_atom_type_scat_Cromer_Mann_a3
_atom_type_scat_Cromer_Mann_b3
_atom_type_scat_Cromer_Mann_a4
_atom_type_scat_Cromer_Mann_b4
_atom_type_scat_Cromer_Mann_c
_atom_type_scat_source
C 0.0006 0.0000 2.3100 20.8439 1.0200 10.2075 1.5886 0.5687 0.8650 51.6512 0.2156 'International Tables Vol C 4.2.6.8 and 6.1.1.4'
H 0.0000 0.0000 0.4930 10.5109 0.3229 26.1257 0.1402 3.1424 0.0408 57.7998 0.0030 'International Tables Vol C 4.2.6.8 and 6.1.1.4'
N 0.0016 0.0014 12.2126 0.0057 3.1322 9.8933 2.0125 28.9975 1.1663 0.5826 -11.5290 'International Tables Vol C 4.2.6.8 and 6.1.1.4'
O 0.0036 0.0026 3.0485 13.2771 2.2868 5.7011 1.5463 0.3239 0.8670 32.9089 0.2508 'International Tables Vol C 4.2.6.8 and 6.1.1.4'
Pt -0.4356 4.5219 27.0059 1.5129 17.7639 8.8117 15.7131 0.4246 5.7837 38.6103 11.6883 'International Tables Vol C 4.2.6.8 and 6.1.1.4'

loop_
_geom_angle_atom_site_label_1
_geom_angle_site_symmetry_1
_geom_angle_atom_site_label_2
_geom_angle_site_symmetry_2
_geom_angle_atom_site_label_3
_geom_angle_site_symmetry_3
_geom_angle
_geom_angle_publ_flag
Pt1 7_544 Pt1 . Pt1 7_545 180.00 yes
Pt1 7_544 Pt1 . N2 2_666 90.00(4) yes
Pt1 7_545 Pt1 . N2 2_666 90.00(4) yes
Pt1 7_544 Pt1 . N6 2_666 90.000(11) yes
Pt1 7_545 Pt1 . N6 2_666 90.000(11) yes
N2 2_666 Pt1 . N6 2_666 79.8(11) yes
Pt1 7_544 Pt1 . N2 . 90.00(4) yes
Pt1 7_545 Pt1 . N2 . 90.00(4) yes
N2 2_666 Pt1 . N2 . 179.99 yes
N6 2_666 Pt1 . N2 . 100.2(11) yes
Pt1 7_544 Pt1 . N6 . 90.000(11) yes
Pt1 7_545 Pt1 . N6 . 90.000(11) yes
N2 2_666 Pt1 . N6 . 100.2(11) yes
N6 2_666 Pt1 . N6 . 179.99 yes
N2 . Pt1 . N6 . 79.8(11) yes
C4 . C1 . C10 . 117.9(5) yes
C4 . C1 . H11 . 121.0 no
C10 . C1 . H11 . 121.1 no
C1 . C4 . C5 . 120.8(5) yes
C1 . C4 . N2 . 126.0(5) yes
C5 . C4 . N2 . 113.3(6) yes
C4 . C5 . C8 . 118.9(5) yes
C4 . C5 . N6 . 116.2(5) yes
C8 . C5 . N6 . 124.9(5) yes
C5 . C8 . C9 . 117.2(5) yes
C5 . C8 . H81 . 121.4 no
C9 . C8 . H81 . 121.4 no
C8 . C9 . C10 . 123.1(5) yes
C8 . C9 . H91 . 118.5 no
C10 . C9 . H91 . 118.4 no
C9 . C10 . C1 . 122.1(5) yes
C9 . C10 . H101 . 119.0 no
C1 . C10 . H101 . 118.9 no
C4 . N2 . Pt1 . 115.4(9) yes
C4 . N2 . O3 . 123.0(7) yes
Pt1 . N2 . O3 . 121.6(12) yes
C5 . N6 . Pt1 . 115.3(12) yes
C5 . N6 . O7 . 121.0(7) yes
Pt1 . N6 . O7 . 123.7(14) yes
N6 . O7 . H71 . 104.0 no

loop_
_geom_bond_atom_site_label_1
_geom_bond_site_symmetry_1
_geom_bond_atom_site_label_2
_geom_bond_site_symmetry_2
_geom_bond_distance
_geom_bond_publ_flag
Pt1 . Pt1 7_544 2.9266(5) yes
Pt1 . Pt1 7_545 2.9266(5) yes
Pt1 . N2 2_666 2.01(4) yes
Pt1 . N6 2_666 1.964(17) yes
Pt1 . N2 . 2.01(4) yes
Pt1 . N6 . 1.964(17) yes
C1 . C4 . 1.425(7) yes
C1 . C10 . 1.329(7) yes
C1 . H11 . 0.950 no
C4 . C5 . 1.436(7) yes
C4 . N2 . 1.330(7) yes
C5 . C8 . 1.440(7) yes
C5 . N6 . 1.328(7) yes
C8 . C9 . 1.346(7) yes
C8 . H81 . 0.950 no
C9 . C10 . 1.422(7) yes
C9 . H91 . 0.950 no
C10 . H101 . 0.950 no
N2 . O3 . 1.328(7) yes
N6 . O7 . 1.337(7) yes
O7 . H71 . 0.820 no
